data_7156996
loop_
_publ_author_name
'Tian, Ting'
'Dong, An-Shun'
'Chen, Dan'
'Cao, Xian-Ting'
'Wang, Guannan'

_publ_section_title
;
 Regioselective C-C cross-coupling of 1,2,4-thiadiazoles with maleimides
 through iridium-catalyzed C-H activation.
;
_journal_issue 33
_journal_name_full 'Organic &amp; biomolecular chemistry'
_journal_page_first 7664
_journal_page_last 7668
_journal_paper_doi 10.1039/c9ob01539f
_journal_volume 17
_journal_year 2019
_chemical_formula_moiety 'C20 H18 N2 O4 S'
_chemical_formula_sum 'C20 H18 N2 O4 S'
_chemical_formula_weight 382.42
_space_group_crystal_system triclinic
_space_group_IT_number 2
_space_group_name_Hall '-P 1'
_space_group_name_H-M_alt 'P -1'
_symmetry_space_group_name_Hall '-P 1'
_symmetry_space_group_name_H-M 'P -1'
_atom_sites_solution_hydrogens geom
_atom_sites_solution_primary dual
_audit_creation_date 2018-05-13
_audit_creation_method
;
Olex2 1.2-alpha
(compiled 2018.04.26 svn.r3504 for OlexSys, GUI svn.r5492)
;
_audit_update_record
;
2019-05-14 deposited with the CCDC.    2019-07-22 downloaded from the CCDC.
;
_cell_angle_alpha 113.249(4)
_cell_angle_beta 91.355(4)
_cell_angle_gamma 107.746(3)
_cell_formula_units_Z 2
_cell_length_a 9.231(3)
_cell_length_b 9.999(3)
_cell_length_c 11.902(4)
_cell_measurement_reflns_used 3131
_cell_measurement_temperature 296.15
_cell_measurement_theta_max 26.723
_cell_measurement_theta_min 2.317
_cell_volume 948.2(5)
_computing_cell_refinement 'SAINT v8.34A (Bruker, 2013)'
_computing_data_reduction 'SAINT v8.34A (Bruker, 2013)'
_computing_molecular_graphics 'Olex2 (Dolomanov et al., 2009)'
_computing_publication_material 'Olex2 (Dolomanov et al., 2009)'
_computing_structure_refinement 'ShelXL (Sheldrick, 2015)'
_computing_structure_solution 'ShelXT (Sheldrick, 2015)'
_diffrn_ambient_temperature 296.15
_diffrn_measured_fraction_theta_full 0.994
_diffrn_measured_fraction_theta_max 0.934
_diffrn_measurement_device_type 'Bruker P4'
_diffrn_radiation_type MoK\a
_diffrn_radiation_wavelength 0.71073
_diffrn_reflns_av_R_equivalents 0.0171
_diffrn_reflns_av_unetI/netI 0.0275
_diffrn_reflns_Laue_measured_fraction_full 0.994
_diffrn_reflns_Laue_measured_fraction_max 0.934
_diffrn_reflns_limit_h_max 11
_diffrn_reflns_limit_h_min -11
_diffrn_reflns_limit_k_max 12
_diffrn_reflns_limit_k_min -12
_diffrn_reflns_limit_l_max 13
_diffrn_reflns_limit_l_min -15
_diffrn_reflns_number 7500
_diffrn_reflns_point_group_measured_fraction_full 0.994
_diffrn_reflns_point_group_measured_fraction_max 0.934
_diffrn_reflns_theta_full 25.242
_diffrn_reflns_theta_max 27.461
_diffrn_reflns_theta_min 2.349
_exptl_absorpt_coefficient_mu 0.199
_exptl_absorpt_correction_T_max 0.7456
_exptl_absorpt_correction_T_min 0.6316
_exptl_absorpt_correction_type multi-scan
_exptl_absorpt_process_details
'SADABS-2014/3 (Bruker,2014/3) was used for absorption correction. wR2(int) was 0.0507 before and 0.0307 after correction. The Ratio of minimum to maximum transmission is 0.8471. The \l/2 correction factor is 0.00150.'
_exptl_crystal_density_diffrn 1.339
_exptl_crystal_description plate
_exptl_crystal_F_000 400
_refine_diff_density_max 0.262
_refine_diff_density_min -0.390
_refine_diff_density_rms 0.043
_refine_ls_extinction_method none
_refine_ls_goodness_of_fit_ref 1.054
_refine_ls_hydrogen_treatment constr
_refine_ls_matrix_type full
_refine_ls_number_parameters 246
_refine_ls_number_reflns 4036
_refine_ls_number_restraints 0
_refine_ls_restrained_S_all 1.054
_refine_ls_R_factor_all 0.0647
_refine_ls_R_factor_gt 0.0460
_refine_ls_shift/su_max 0.000
_refine_ls_shift/su_mean 0.000
_refine_ls_structure_factor_coef Fsqd
_refine_ls_weighting_details 'w=1/[\s^2^(Fo^2^)+(0.0532P)^2^+0.2953P] where P=(Fo^2^+2Fc^2^)/3'
_refine_ls_weighting_scheme calc
_refine_ls_wR_factor_gt 0.1133
_refine_ls_wR_factor_ref 0.1258
_reflns_Friedel_coverage 0.000
_reflns_number_gt 2992
_reflns_number_total 4036
_reflns_threshold_expression 'I > 2\s(I)'
_cod_data_source_file c9ob01539f2.cif
_cod_data_source_block 180511cxj_0m
_cod_depositor_comments 'Adding full bibliography for 7156996.cif.'
_cod_database_code 7156996
_shelx_shelxl_version_number 2014/7
_shelx_space_group_comment
;
The symmetry employed for this shelxl refinement is uniquely defined
by the following loop, which should always be used as a source of
symmetry information in preference to the above space-group names.
They are only intended as comments.
;
_olex2_refinement_description
;
1. Fixed Uiso
 At 1.2 times of:
  All C(H) groups, All C(H,H) groups
 At 1.5 times of:
  All C(H,H,H) groups
2.a Ternary CH refined with riding coordinates:
 C11(H11)
2.b Secondary CH2 refined with riding coordinates:
 C14(H14A,H14B)
2.c Aromatic/amide H refined with riding coordinates:
 C17(H17), C4(H4), C20(H20), C19(H19), C8(H8), C6(H6), C18(H18), C5(H5), C7(H7)
2.d Idealised Me refined as rotating group:
 C13(H13A,H13B,H13C), C16(H16A,H16B,H16C)
;
_olex2_submission_special_instructions 'No special instructions were received'

loop_
_space_group_symop_operation_xyz
'x, y, z'
'-x, -y, -z'

loop_
_atom_site_label
_atom_site_type_symbol
_atom_site_fract_x
_atom_site_fract_y
_atom_site_fract_z
_atom_site_U_iso_or_equiv
_atom_site_adp_type
_atom_site_occupancy
_atom_site_site_symmetry_order
_atom_site_calc_flag
_atom_site_refinement_flags_posn
S1 S 0.41330(6) 0.16187(7) 0.53123(6) 0.0717(2) Uani 1 1 d .
O1 O 0.61734(17) 0.85481(17) 1.01962(13) 0.0667(4) Uani 1 1 d .
O2 O 0.40534(17) 0.65258(17) 0.97535(13) 0.0648(4) Uani 1 1 d .
O3 O 0.96090(17) 0.8112(2) 0.87362(18) 0.0809(5) Uani 1 1 d .
O4 O 0.80488(19) 0.6135(2) 0.90036(19) 0.0841(6) Uani 1 1 d .
N2 N 0.20575(16) 0.25889(16) 0.49405(13) 0.0394(3) Uani 1 1 d .
N1 N 0.45036(19) 0.3494(2) 0.60464(17) 0.0616(5) Uani 1 1 d .
C3 C 0.1275(2) -0.0237(2) 0.37506(15) 0.0409(4) Uani 1 1 d .
C12 C 0.5288(2) 0.7341(2) 0.94656(16) 0.0414(4) Uani 1 1 d .
C1 C 0.32910(19) 0.3797(2) 0.57549(15) 0.0402(4) Uani 1 1 d .
C2 C 0.2336(2) 0.1293(2) 0.46124(15) 0.0398(4) Uani 1 1 d .
C9 C 0.3228(2) 0.5388(2) 0.62356(16) 0.0398(4) Uani 1 1 d .
C10 C 0.4188(2) 0.6645(2) 0.72986(16) 0.0406(4) Uani 1 1 d .
C11 C 0.5402(2) 0.6538(2) 0.81114(16) 0.0410(4) Uani 1 1 d .
H11 H 0.5210 0.5441 0.7906 0.049 Uiso 1 1 calc R
C15 C 0.8248(2) 0.7078(2) 0.85977(19) 0.0510(5) Uani 1 1 d .
C17 C 0.4026(2) 0.8088(2) 0.76273(19) 0.0527(5) Uani 1 1 d .
H17 H 0.4668 0.8931 0.8319 0.063 Uiso 1 1 calc R
C4 C 0.1565(2) -0.1574(2) 0.35792(19) 0.0541(5) Uani 1 1 d .
H4 H 0.2456 -0.1511 0.4009 0.065 Uiso 1 1 calc R
C20 C 0.2133(2) 0.5630(2) 0.55799(18) 0.0485(5) Uani 1 1 d .
H20 H 0.1484 0.4801 0.4883 0.058 Uiso 1 1 calc R
C14 C 0.7010(2) 0.7230(3) 0.78709(19) 0.0523(5) Uani 1 1 d .
H14A H 0.7042 0.6720 0.6994 0.063 Uiso 1 1 calc R
H14B H 0.7215 0.8319 0.8080 0.063 Uiso 1 1 calc R
C19 C 0.1987(2) 0.7072(2) 0.5940(2) 0.0561(5) Uani 1 1 d .
H19 H 0.1245 0.7207 0.5495 0.067 Uiso 1 1 calc R
C8 C -0.0051(2) -0.0354(2) 0.30946(19) 0.0568(5) Uani 1 1 d .
H8 H -0.0261 0.0536 0.3198 0.068 Uiso 1 1 calc R
C6 C -0.0771(3) -0.3110(3) 0.2132(2) 0.0642(6) Uani 1 1 d .
H6 H -0.1462 -0.4074 0.1593 0.077 Uiso 1 1 calc R
C18 C 0.2954(3) 0.8306(2) 0.6966(2) 0.0595(6) Uani 1 1 d .
H18 H 0.2879 0.9285 0.7209 0.071 Uiso 1 1 calc R
C5 C 0.0541(3) -0.3006(2) 0.2773(2) 0.0644(6) Uani 1 1 d .
H5 H 0.0744 -0.3901 0.2665 0.077 Uiso 1 1 calc R
C7 C -0.1062(3) -0.1788(3) 0.2288(2) 0.0664(6) Uani 1 1 d .
H7 H -0.1948 -0.1858 0.1847 0.080 Uiso 1 1 calc R
C13 C 0.3800(3) 0.7192(3) 1.1021(2) 0.0841(8) Uani 1 1 d .
H13A H 0.2865 0.6524 1.1122 0.126 Uiso 1 1 calc GR
H13B H 0.3716 0.8189 1.1213 0.126 Uiso 1 1 calc GR
H13C H 0.4651 0.7303 1.1571 0.126 Uiso 1 1 calc GR
C16 C 1.0880(3) 0.8066(4) 0.9436(3) 0.0919(9) Uani 1 1 d .
H16A H 1.1053 0.7105 0.8999 0.138 Uiso 1 1 calc GR
H16B H 1.0638 0.8148 1.0235 0.138 Uiso 1 1 calc GR
H16C H 1.1792 0.8913 0.9537 0.138 Uiso 1 1 calc GR

loop_
_atom_site_aniso_label
_atom_site_aniso_U_11
_atom_site_aniso_U_22
_atom_site_aniso_U_33
_atom_site_aniso_U_23
_atom_site_aniso_U_13
_atom_site_aniso_U_12
S1 0.0533(3) 0.0511(3) 0.0856(4) -0.0035(3) -0.0172(3) 0.0301(3)
O1 0.0625(9) 0.0495(8) 0.0501(8) 0.0026(7) 0.0043(7) -0.0064(7)
O2 0.0637(9) 0.0557(9) 0.0512(8) 0.0187(7) 0.0112(7) -0.0061(7)
O3 0.0454(9) 0.1010(14) 0.1132(14) 0.0682(12) 0.0139(9) 0.0167(9)
O4 0.0609(10) 0.0707(11) 0.1261(16) 0.0585(11) -0.0177(10) 0.0093(8)
N2 0.0434(8) 0.0379(8) 0.0336(7) 0.0115(6) 0.0000(6) 0.0148(6)
N1 0.0443(9) 0.0479(10) 0.0682(11) -0.0021(8) -0.0094(8) 0.0206(8)
C3 0.0455(10) 0.0402(9) 0.0337(9) 0.0118(7) 0.0059(7) 0.0155(8)
C12 0.0408(9) 0.0357(9) 0.0417(10) 0.0154(8) -0.0005(7) 0.0067(7)
C1 0.0386(9) 0.0422(10) 0.0351(9) 0.0108(7) 0.0021(7) 0.0152(7)
C2 0.0422(9) 0.0434(10) 0.0325(8) 0.0122(7) 0.0037(7) 0.0182(8)
C9 0.0413(9) 0.0396(9) 0.0367(9) 0.0143(8) 0.0048(7) 0.0139(7)
C10 0.0436(9) 0.0379(9) 0.0383(9) 0.0149(8) 0.0021(7) 0.0132(7)
C11 0.0459(10) 0.0357(9) 0.0378(9) 0.0134(7) -0.0004(7) 0.0124(7)
C15 0.0469(11) 0.0501(11) 0.0550(12) 0.0198(10) 0.0083(9) 0.0184(9)
C17 0.0588(12) 0.0391(10) 0.0518(11) 0.0127(9) -0.0053(9) 0.0153(9)
C4 0.0563(12) 0.0465(11) 0.0579(12) 0.0189(9) 0.0008(9) 0.0203(9)
C20 0.0485(10) 0.0467(10) 0.0449(10) 0.0155(9) -0.0034(8) 0.0151(8)
C14 0.0528(11) 0.0636(13) 0.0504(11) 0.0293(10) 0.0119(9) 0.0256(10)
C19 0.0558(12) 0.0554(12) 0.0637(13) 0.0286(10) -0.0030(10) 0.0242(10)
C8 0.0602(12) 0.0485(11) 0.0512(12) 0.0092(9) -0.0086(9) 0.0217(10)
C6 0.0709(15) 0.0460(12) 0.0491(12) 0.0061(10) 0.0008(10) 0.0039(10)
C18 0.0679(13) 0.0419(11) 0.0706(14) 0.0226(10) -0.0011(11) 0.0235(10)
C5 0.0790(16) 0.0395(11) 0.0666(14) 0.0149(10) 0.0076(12) 0.0196(10)
C7 0.0628(13) 0.0603(14) 0.0558(13) 0.0090(11) -0.0148(10) 0.0166(11)
C13 0.098(2) 0.0821(18) 0.0603(15) 0.0321(14) 0.0312(14) 0.0110(15)
C16 0.0417(13) 0.116(2) 0.126(2) 0.066(2) 0.0041(14) 0.0175(14)

loop_
_atom_type_symbol
_atom_type_description
_atom_type_scat_dispersion_real
_atom_type_scat_dispersion_imag
_atom_type_scat_source
C C 0.0033 0.0016 'International Tables Vol C Tables 4.2.6.8 and 6.1.1.4'
H H 0.0000 0.0000 'International Tables Vol C Tables 4.2.6.8 and 6.1.1.4'
N N 0.0061 0.0033 'International Tables Vol C Tables 4.2.6.8 and 6.1.1.4'
O O 0.0106 0.0060 'International Tables Vol C Tables 4.2.6.8 and 6.1.1.4'
S S 0.1246 0.1234 'International Tables Vol C Tables 4.2.6.8 and 6.1.1.4'

loop_
_geom_angle_atom_site_label_1
_geom_angle_atom_site_label_2
_geom_angle_atom_site_label_3
_geom_angle
N1 S1 C2 93.12(8)
C12 O2 C13 116.41(16)
C15 O3 C16 116.31(19)
C2 N2 C1 109.90(15)
C1 N1 S1 107.99(13)
C4 C3 C2 121.41(17)
C4 C3 C8 118.89(17)
C8 C3 C2 119.70(17)
O1 C12 O2 123.13(17)
O1 C12 C11 125.68(17)
O2 C12 C11 111.20(15)
N2 C1 C9 118.90(15)
N1 C1 N2 118.18(16)
N1 C1 C9 122.88(16)
N2 C2 S1 110.79(13)
N2 C2 C3 125.09(16)
C3 C2 S1 124.12(14)
C10 C9 C1 124.26(16)
C20 C9 C1 116.98(15)
C20 C9 C10 118.76(17)
C9 C10 C11 124.26(16)
C17 C10 C9 118.11(17)
C17 C10 C11 117.63(16)
C12 C11 C10 110.33(15)
C12 C11 H11 108.3
C12 C11 C14 110.58(15)
C10 C11 H11 108.3
C10 C11 C14 110.82(15)
C14 C11 H11 108.3
O3 C15 C14 112.19(19)
O4 C15 O3 123.2(2)
O4 C15 C14 124.65(19)
C10 C17 H17 118.8
C18 C17 C10 122.31(18)
C18 C17 H17 118.8
C3 C4 H4 119.8
C3 C4 C5 120.5(2)
C5 C4 H4 119.8
C9 C20 H20 119.2
C19 C20 C9 121.68(18)
C19 C20 H20 119.2
C11 C14 H14A 109.0
C11 C14 H14B 109.0
C15 C14 C11 113.14(16)
C15 C14 H14A 109.0
C15 C14 H14B 109.0
H14A C14 H14B 107.8
C20 C19 H19 120.3
C18 C19 C20 119.33(18)
C18 C19 H19 120.3
C3 C8 H8 119.9
C7 C8 C3 120.2(2)
C7 C8 H8 119.9
C5 C6 H6 120.1
C5 C6 C7 119.8(2)
C7 C6 H6 120.1
C17 C18 C19 119.79(19)
C17 C18 H18 120.1
C19 C18 H18 120.1
C4 C5 H5 119.9
C6 C5 C4 120.2(2)
C6 C5 H5 119.9
C8 C7 H7 119.7
C6 C7 C8 120.5(2)
C6 C7 H7 119.7
O2 C13 H13A 109.5
O2 C13 H13B 109.5
O2 C13 H13C 109.5
H13A C13 H13B 109.5
H13A C13 H13C 109.5
H13B C13 H13C 109.5
O3 C16 H16A 109.5
O3 C16 H16B 109.5
O3 C16 H16C 109.5
H16A C16 H16B 109.5
H16A C16 H16C 109.5
H16B C16 H16C 109.5

loop_
_geom_bond_atom_site_label_1
_geom_bond_atom_site_label_2
_geom_bond_distance
S1 N1 1.6426(18)
S1 C2 1.7158(18)
O1 C12 1.190(2)
O2 C12 1.324(2)
O2 C13 1.447(3)
O3 C15 1.318(3)
O3 C16 1.445(3)
O4 C15 1.190(2)
N2 C1 1.371(2)
N2 C2 1.306(2)
N1 C1 1.318(2)
C3 C2 1.467(2)
C3 C4 1.381(3)
C3 C8 1.385(3)
C12 C11 1.514(3)
C1 C9 1.484(3)
C9 C10 1.407(2)
C9 C20 1.396(3)
C10 C11 1.519(2)
C10 C17 1.395(3)
C11 H11 0.9800
C11 C14 1.521(3)
C15 C14 1.498(3)
C17 H17 0.9300
C17 C18 1.370(3)
C4 H4 0.9300
C4 C5 1.383(3)
C20 H20 0.9300
C20 C19 1.383(3)
C14 H14A 0.9700
C14 H14B 0.9700
C19 H19 0.9300
C19 C18 1.378(3)
C8 H8 0.9300
C8 C7 1.379(3)
C6 H6 0.9300
C6 C5 1.370(3)
C6 C7 1.371(3)
C18 H18 0.9300
C5 H5 0.9300
C7 H7 0.9300
C13 H13A 0.9600
C13 H13B 0.9600
C13 H13C 0.9600
C16 H16A 0.9600
C16 H16B 0.9600
C16 H16C 0.9600

loop_
_geom_torsion_atom_site_label_1
_geom_torsion_atom_site_label_2
_geom_torsion_atom_site_label_3
_geom_torsion_atom_site_label_4
_geom_torsion
S1 N1 C1 N2 -1.1(2)
S1 N1 C1 C9 -178.97(14)
O1 C12 C11 C10 -107.3(2)
O1 C12 C11 C14 15.7(3)
O2 C12 C11 C10 72.5(2)
O2 C12 C11 C14 -164.51(16)
O3 C15 C14 C11 -157.44(18)
O4 C15 C14 C11 22.9(3)
N2 C1 C9 C10 162.10(17)
N2 C1 C9 C20 -17.7(2)
N1 S1 C2 N2 0.13(15)
N1 S1 C2 C3 179.36(16)
N1 C1 C9 C10 -20.0(3)
N1 C1 C9 C20 160.18(19)
C3 C4 C5 C6 0.2(3)
C3 C8 C7 C6 0.3(4)
C12 C11 C14 C15 60.5(2)
C1 N2 C2 S1 -0.72(18)
C1 N2 C2 C3 -179.94(16)
C1 C9 C10 C11 -1.1(3)
C1 C9 C10 C17 178.50(17)
C1 C9 C20 C19 -179.31(18)
C2 S1 N1 C1 0.52(16)
C2 N2 C1 N1 1.2(2)
C2 N2 C1 C9 179.18(15)
C2 C3 C4 C5 179.27(19)
C2 C3 C8 C7 -179.5(2)
C9 C10 C11 C12 -133.25(18)
C9 C10 C11 C14 103.9(2)
C9 C10 C17 C18 1.2(3)
C9 C20 C19 C18 0.5(3)
C10 C9 C20 C19 0.9(3)
C10 C11 C14 C15 -176.85(16)
C10 C17 C18 C19 0.2(4)
C11 C10 C17 C18 -179.19(19)
C17 C10 C11 C12 47.2(2)
C17 C10 C11 C14 -75.7(2)
C4 C3 C2 S1 9.7(3)
C4 C3 C2 N2 -171.17(18)
C4 C3 C8 C7 0.2(3)
C20 C9 C10 C11 178.70(17)
C20 C9 C10 C17 -1.7(3)
C20 C19 C18 C17 -1.1(3)
C8 C3 C2 S1 -170.53(16)
C8 C3 C2 N2 8.6(3)
C8 C3 C4 C5 -0.5(3)
C5 C6 C7 C8 -0.6(4)
C7 C6 C5 C4 0.3(4)
C13 O2 C12 O1 1.1(3)
C13 O2 C12 C11 -178.77(19)
C16 O3 C15 O4 -0.9(4)
C16 O3 C15 C14 179.5(2)
